data_4300335
loop_
_publ_author_name
'Adams, Nico'
'Bigmore, Helen R.'
'Blundell, Timothy L.'
'Boyd, Catherine L.'
'Dubberley, Stuart R.'
'Sealey, Andrew J.'
'Cowley, Andrew R.'
'Skinner, Michael E. G.'
'Mountford, Philip'

_publ_section_title
;
 New Titanium Imido Synthons: Syntheses and Supramolecular Structures
;
_journal_coden_ASTM INOCAJ
_journal_issue 8
_journal_name_full 'Inorganic Chemistry'
_journal_page_first 2882
_journal_page_last 2894
_journal_paper_doi 10.1021/ic050011z
_journal_volume 44
_journal_year 2005
_chemical_formula_moiety ' C14 H27 Cl2 N3 Ti1, 0.5(C5 H12) '
_chemical_formula_sum 'C16.5 H33 Cl2 N3 Ti'
_chemical_formula_weight 392.27
_space_group_IT_number 14
_symmetry_cell_setting monoclinic
_symmetry_space_group_name_Hall '-P 2yn'
_symmetry_space_group_name_H-M 'P 1 21/n 1'
_cell_angle_alpha 90
_cell_angle_beta 96.8053(10)
_cell_angle_gamma 90
_cell_formula_units_Z 4
_cell_length_a 10.5572(2)
_cell_length_b 11.4410(3)
_cell_length_c 18.3161(5)
_cell_measurement_temperature 150
_cell_volume 2196.72(9)
_diffrn_ambient_temperature 150
_exptl_crystal_density_diffrn 1.186
_cod_duplicate_entry 4301060
_cod_depositor_comments
;
The following automatic conversions were performed:
'_symmetry_cell_setting' value 'Monoclinic' changed to 'monoclinic'
according to '/home/saulius/struct/CIF-dictionaries/cif_core.dic'
dictionary named 'cif_core.dic' version 2.4.1 from 2010-06-29.

Automatic conversion script
Id: cif_fix_enum 1527 2010-12-29 10:47:43Z saulius 
;
_cod_original_sg_symbol_H-M 'P 21/n'
_cod_original_formula_sum ' C16.50 H33 Cl2 N3 Ti1 '
_cod_database_code 4300335

loop_
_symmetry_equiv_pos_as_xyz
x,y,z
-x,-y,-z
-x+1/2,y+1/2,-z+1/2
x+1/2,-y+1/2,z+1/2

loop_
_atom_site_label
_atom_site_type_symbol
_atom_site_fract_x
_atom_site_fract_y
_atom_site_fract_z
_atom_site_U_iso_or_equiv
_atom_site_occupancy
_atom_site_adp_type
_atom_site_refinement_flags_posn
_atom_site_disorder_group
Ti1 Ti 0.01587(3) 0.47945(3) 0.18012(2) 0.0259 1.0000 Uani . .
Cl1 Cl -0.08379(6) 0.58257(5) 0.26634(3) 0.0374 1.0000 Uani . .
Cl2 Cl -0.04939(6) 0.36994(5) 0.07279(3) 0.0390 1.0000 Uani . .
N1 N 0.17702(16) 0.48129(16) 0.20256(10) 0.0285 1.0000 Uani . .
C1 C 0.30120(19) 0.49466(17) 0.23707(12) 0.0272 1.0000 Uani . .
C2 C 0.3137(2) 0.5402(2) 0.30901(13) 0.0342 1.0000 Uani . .
C3 C 0.4323(2) 0.5575(2) 0.34871(14) 0.0395 1.0000 Uani . .
C4 C 0.5403(2) 0.5284(2) 0.31710(14) 0.0415 1.0000 Uani . .
C5 C 0.5297(2) 0.4836(2) 0.24631(13) 0.0363 1.0000 Uani . .
C6 C 0.41185(19) 0.46453(18) 0.20421(12) 0.0287 1.0000 Uani . .
C7 C 0.4043(2) 0.4145(2) 0.12612(12) 0.0334 1.0000 Uani . .
C8 C 0.5375(3) 0.3882(3) 0.10406(16) 0.0526 1.0000 Uani . .
C9 C 0.3389(3) 0.5019(2) 0.07046(13) 0.0417 1.0000 Uani . .
C10 C 0.3309(2) 0.2980(2) 0.12199(14) 0.0389 1.0000 Uani . .
N2 N -0.00064(19) 0.63455(17) 0.10807(11) 0.0328 1.0000 Uani . .
C11 C 0.0839(3) 0.7328(2) 0.13422(16) 0.0470 1.0000 Uani . .
C12 C -0.1326(3) 0.6772(3) 0.08790(15) 0.0489 1.0000 Uani . .
N3 N -0.01967(17) 0.31743(17) 0.24044(11) 0.0305 1.0000 Uani . .
C13 C 0.0508(3) 0.3101(2) 0.31487(14) 0.0447 1.0000 Uani . .
C14 C -0.1561(2) 0.2897(2) 0.24284(16) 0.0461 1.0000 Uani . .
C15 C 0.2308(14) 0.4316(14) 0.5047(8) 0.0948 0.5000 Uani D -1
C16 C 0.0889(10) 0.4189(8) 0.5144(4) 0.0897 0.5000 Uani D -1
C17 C 0.0099(11) 0.5245(7) 0.4925(6) 0.0651 0.5000 Uani D -1
C18 C -0.1324(9) 0.5070(7) 0.4989(4) 0.0780 0.5000 Uani D -1
C19 C -0.2073(14) 0.6180(11) 0.4836(10) 0.0855 0.5000 Uani D -1
H1 H 0.020(3) 0.609(3) 0.0700(18) 0.054(9) 1.0000 Uiso . .
H2 H 0.008(3) 0.265(2) 0.2143(16) 0.044(8) 1.0000 Uiso . .
H21 H 0.2352 0.5605 0.3319 0.0407 1.0000 Uiso . .
H31 H 0.4395 0.5906 0.3996 0.0465 1.0000 Uiso . .
H41 H 0.6265 0.5397 0.3453 0.0483 1.0000 Uiso . .
H51 H 0.6094 0.4640 0.2244 0.0431 1.0000 Uiso . .
H81 H 0.5289 0.3558 0.0530 0.0644 1.0000 Uiso . .
H82 H 0.5887 0.4620 0.1059 0.0644 1.0000 Uiso . .
H83 H 0.5816 0.3299 0.1389 0.0644 1.0000 Uiso . .
H91 H 0.3346 0.4682 0.0198 0.0501 1.0000 Uiso . .
H92 H 0.3889 0.5763 0.0728 0.0501 1.0000 Uiso . .
H93 H 0.2506 0.5181 0.0824 0.0501 1.0000 Uiso . .
H101 H 0.3263 0.2659 0.0710 0.0469 1.0000 Uiso . .
H102 H 0.3761 0.2411 0.1574 0.0469 1.0000 Uiso . .
H103 H 0.2426 0.3115 0.1349 0.0469 1.0000 Uiso . .
H111 H 0.1727 0.7031 0.1477 0.0563 1.0000 Uiso . .
H112 H 0.0524 0.7693 0.1783 0.0563 1.0000 Uiso . .
H113 H 0.0836 0.7925 0.0943 0.0563 1.0000 Uiso . .
H121 H -0.1889 0.6101 0.0703 0.0575 1.0000 Uiso . .
H122 H -0.1646 0.7134 0.1319 0.0575 1.0000 Uiso . .
H123 H -0.1334 0.7367 0.0479 0.0575 1.0000 Uiso . .
H131 H 0.1427 0.3289 0.3125 0.0528 1.0000 Uiso . .
H132 H 0.0141 0.3671 0.3480 0.0528 1.0000 Uiso . .
H133 H 0.0434 0.2291 0.3345 0.0528 1.0000 Uiso . .
H141 H -0.2028 0.2950 0.1921 0.0560 1.0000 Uiso . .
H142 H -0.1935 0.3467 0.2757 0.0560 1.0000 Uiso . .
H143 H -0.1642 0.2087 0.2623 0.0560 1.0000 Uiso . .
H151 H 0.2767 0.3577 0.5205 0.1131 0.5000 Uiso . -1
H152 H 0.2683 0.4980 0.5356 0.1131 0.5000 Uiso . -1
H153 H 0.2397 0.4473 0.4519 0.1131 0.5000 Uiso . -1
H161 H 0.0821 0.4022 0.5673 0.1083 0.5000 Uiso . -1
H162 H 0.0536 0.3515 0.4837 0.1083 0.5000 Uiso . -1
H171 H 0.0417 0.5911 0.5250 0.0782 0.5000 Uiso . -1
H172 H 0.0198 0.5440 0.4402 0.0782 0.5000 Uiso . -1
H181 H -0.1423 0.4800 0.5498 0.0971 0.5000 Uiso . -1
H182 H -0.1669 0.4461 0.4627 0.0971 0.5000 Uiso . -1
H191 H -0.2993 0.6030 0.4884 0.1020 0.5000 Uiso . -1
H192 H -0.1739 0.6794 0.5198 0.1020 0.5000 Uiso . -1
H193 H -0.1985 0.6455 0.4326 0.1020 0.5000 Uiso . -1

loop_
_atom_site_aniso_label
_atom_site_aniso_U_11
_atom_site_aniso_U_22
_atom_site_aniso_U_33
_atom_site_aniso_U_23
_atom_site_aniso_U_13
_atom_site_aniso_U_12
Ti1 0.02365(17) 0.02698(19) 0.02645(18) -0.00250(16) 0.00096(13) 0.00222(16)
Cl1 0.0406(3) 0.0375(3) 0.0349(3) -0.0047(2) 0.0079(2) 0.0094(2)
Cl2 0.0500(3) 0.0350(3) 0.0306(3) -0.0060(2) -0.0010(2) -0.0045(3)
N1 0.0247(8) 0.0281(9) 0.0326(9) 0.0000(8) 0.0033(7) 0.0010(7)
C1 0.0251(9) 0.0250(10) 0.0305(10) 0.0035(8) -0.0003(8) 0.0007(8)
C2 0.0375(11) 0.0296(12) 0.0345(12) -0.0025(9) 0.0000(9) 0.0003(10)
C3 0.0459(14) 0.0347(12) 0.0357(12) 0.0001(10) -0.0052(10) -0.0037(10)
C4 0.0329(11) 0.0418(13) 0.0460(14) 0.0050(11) -0.0114(10) -0.0060(11)
C5 0.0245(10) 0.0406(12) 0.0427(13) 0.0079(11) -0.0002(9) -0.0028(10)
C6 0.0246(9) 0.0262(11) 0.0345(11) 0.0072(9) 0.0005(8) -0.0002(9)
C7 0.0289(10) 0.0376(12) 0.0345(12) 0.0029(10) 0.0074(9) 0.0000(10)
C8 0.0385(13) 0.071(2) 0.0514(16) -0.0026(14) 0.0184(12) 0.0003(13)
C9 0.0516(14) 0.0422(14) 0.0314(12) 0.0048(10) 0.0051(10) -0.0008(11)
C10 0.0388(12) 0.0352(13) 0.0433(14) -0.0048(10) 0.0075(10) 0.0039(10)
N2 0.0374(10) 0.0295(10) 0.0306(10) -0.0023(8) 0.0001(8) 0.0031(8)
C11 0.0554(15) 0.0296(12) 0.0557(16) -0.0011(11) 0.0057(13) -0.0062(12)
C12 0.0473(15) 0.0514(16) 0.0449(15) 0.0093(12) -0.0066(12) 0.0147(13)
N3 0.0252(9) 0.0313(10) 0.0354(10) -0.0005(8) 0.0048(8) 0.0008(8)
C13 0.0490(15) 0.0421(14) 0.0409(14) 0.0127(11) -0.0037(11) 0.0037(12)
C14 0.0308(12) 0.0453(15) 0.0641(17) 0.0033(13) 0.0135(12) -0.0045(11)
C15 0.120(12) 0.121(12) 0.042(5) -0.001(7) 0.003(6) 0.037(10)
C16 0.152(10) 0.088(6) 0.031(3) 0.013(4) 0.017(4) 0.025(7)
C17 0.105(6) 0.048(8) 0.043(5) 0.001(5) 0.010(4) 0.015(6)
C18 0.121(8) 0.064(5) 0.058(4) 0.000(4) 0.047(5) -0.022(5)
C19 0.079(6) 0.091(9) 0.085(10) -0.013(7) 0.004(5) -0.012(6)

loop_
_geom_bond_atom_site_label_1
_geom_bond_site_symmetry_1
_geom_bond_atom_site_label_2
_geom_bond_site_symmetry_2
_geom_bond_distance
_geom_bond_publ_flag
Ti1 . Cl1 . 2.3209(6) yes
Ti1 . Cl2 . 2.3638(7) yes
Ti1 . N1 . 1.7023(17) yes
Ti1 . N2 . 2.206(2) yes
Ti1 . N3 . 2.2126(19) yes
N1 . C1 . 1.395(3) yes
C1 . C2 . 1.408(3) yes
C1 . C6 . 1.419(3) yes
C2 . C3 . 1.386(3) yes
C3 . C4 . 1.379(4) yes
C4 . C5 . 1.387(4) yes
C5 . C6 . 1.401(3) yes
C6 . C7 . 1.534(3) yes
C7 . C8 . 1.538(3) yes
C7 . C9 . 1.533(3) yes
C7 . C10 . 1.538(3) yes
N2 . C11 . 1.479(3) yes
N2 . C12 . 1.481(3) yes
N2 . H1 . 0.81(3) no
N3 . C13 . 1.476(3) yes
N3 . C14 . 1.481(3) yes
N3 . H2 . 0.84(3) no
C16 . C17 . 1.496(11) yes
C17 . C18 . 1.534(13) yes
C18 . C19 . 1.505(13) yes
